data_2233233
loop_
_publ_author_name
'Wang, Hui'
'Liu, Changlu'
'Luo, Feihua'

_publ_section_title
;
 2-[(3<i>S</i>)-5-Oxooxolan-3-yl]isoindoline-1,3-dione
;
_journal_coeditor_code LH5369
_journal_issue 1
_journal_name_full 'Acta Crystallographica Section E'
_journal_page_first o24
_journal_paper_doi 10.1107/S160053681105135X
_journal_volume 68
_journal_year 2012
_chemical_formula_iupac 'C12 H9 N O4'
_chemical_formula_moiety 'C12 H9 N O4'
_chemical_formula_sum 'C12 H9 N O4'
_chemical_formula_weight 231.20
_chemical_name_systematic
;
2-[(3<i>S</i>)-5-Oxooxolan-3-yl]isoindoline-1,3-dione
;
_space_group_IT_number 19
_symmetry_cell_setting orthorhombic
_symmetry_space_group_name_Hall 'P 2ac 2ab'
_symmetry_space_group_name_H-M 'P 21 21 21'
_atom_sites_solution_hydrogens geom
_atom_sites_solution_primary direct
_atom_sites_solution_secondary difmap
_audit_creation_method SHELXL-97
_cell_angle_alpha 90.00
_cell_angle_beta 90.00
_cell_angle_gamma 90.00
_cell_formula_units_Z 4
_cell_length_a 5.7224(3)
_cell_length_b 10.5839(5)
_cell_length_c 16.8532(10)
_cell_measurement_reflns_used 2599
_cell_measurement_temperature 296(2)
_cell_measurement_theta_max 27.19
_cell_measurement_theta_min 2.27
_cell_volume 1020.72(9)
_computing_cell_refinement 'SAINT (Bruker, 2001)'
_computing_data_collection 'SMART (Bruker, 2001)'
_computing_data_reduction 'SAINT (Bruker, 2001)'
_computing_molecular_graphics 'PLATON (Spek, 2009)'
_computing_publication_material 'SHELXTL (Sheldrick, 2008)'
_computing_structure_refinement 'SHELXL97 (Sheldrick, 2008)'
_computing_structure_solution 'SHELXS97 (Sheldrick, 2008)'
_diffrn_ambient_temperature 296(2)
_diffrn_measured_fraction_theta_full 0.999
_diffrn_measured_fraction_theta_max 0.999
_diffrn_measurement_device_type 'Bruker SMART CCD area-detector'
_diffrn_measurement_method '\f and \w scans'
_diffrn_radiation_monochromator graphite
_diffrn_radiation_source 'fine-focus sealed tube'
_diffrn_radiation_type MoK\a
_diffrn_radiation_wavelength 0.71073
_diffrn_reflns_av_R_equivalents 0.0212
_diffrn_reflns_av_sigmaI/netI 0.0179
_diffrn_reflns_limit_h_max 6
_diffrn_reflns_limit_h_min -6
_diffrn_reflns_limit_k_max 12
_diffrn_reflns_limit_k_min -12
_diffrn_reflns_limit_l_max 17
_diffrn_reflns_limit_l_min -19
_diffrn_reflns_number 4468
_diffrn_reflns_theta_full 25.00
_diffrn_reflns_theta_max 25.00
_diffrn_reflns_theta_min 2.27
_exptl_absorpt_coefficient_mu 0.115
_exptl_absorpt_correction_T_max 0.9841
_exptl_absorpt_correction_T_min 0.9774
_exptl_absorpt_correction_type multi-scan
_exptl_absorpt_process_details '(SADABS; Sheldrick, 1996)'
_exptl_crystal_colour colourless
_exptl_crystal_density_diffrn 1.505
_exptl_crystal_density_method 'not measured'
_exptl_crystal_description block
_exptl_crystal_F_000 480
_exptl_crystal_size_max 0.20
_exptl_crystal_size_mid 0.20
_exptl_crystal_size_min 0.14
_refine_diff_density_max 0.100
_refine_diff_density_min -0.128
_refine_ls_extinction_method none
_refine_ls_goodness_of_fit_ref 1.203
_refine_ls_hydrogen_treatment constr
_refine_ls_matrix_type full
_refine_ls_number_parameters 154
_refine_ls_number_reflns 1077
_refine_ls_number_restraints 0
_refine_ls_restrained_S_all 1.203
_refine_ls_R_factor_all 0.0311
_refine_ls_R_factor_gt 0.0284
_refine_ls_shift/su_max 0.000
_refine_ls_shift/su_mean 0.000
_refine_ls_structure_factor_coef Fsqd
_refine_ls_weighting_details 'calc w=1/[\s^2^(Fo^2^)+(0.0366P)^2^+0.0827P] where P=(Fo^2^+2Fc^2^)/3'
_refine_ls_weighting_scheme calc
_refine_ls_wR_factor_gt 0.0708
_refine_ls_wR_factor_ref 0.0728
_reflns_number_gt 1002
_reflns_number_total 1077
_reflns_threshold_expression I>2\s(I)
_cod_data_source_file lh5369.cif
_cod_data_source_block I
_cod_database_code 2233233
_cod_database_fobs_code 2233233

loop_
_symmetry_equiv_pos_as_xyz
'x, y, z'
'-x+1/2, -y, z+1/2'
'-x, y+1/2, -z+1/2'
'x+1/2, -y+1/2, -z'

loop_
_atom_site_type_symbol
_atom_site_label
_atom_site_fract_x
_atom_site_fract_y
_atom_site_fract_z
_atom_site_U_iso_or_equiv
_atom_site_adp_type
_atom_site_calc_flag
_atom_site_refinement_flags
_atom_site_occupancy
_atom_site_symmetry_multiplicity
C C1 0.8388(3) 0.49330(17) 0.93941(11) 0.0362(4) Uani d . 1 1
C C2 0.6577(4) 0.5765(2) 0.95245(13) 0.0445(5) Uani d . 1 1
H H2 0.5424 0.5900 0.9145 0.053 Uiso calc R 1 1
C C3 0.6548(4) 0.6395(2) 1.02494(13) 0.0493(5) Uani d . 1 1
H H3 0.5347 0.6960 1.0360 0.059 Uiso calc R 1 1
C C4 0.8280(4) 0.6193(2) 1.08081(13) 0.0501(5) Uani d . 1 1
H H4 0.8220 0.6627 1.1288 0.060 Uiso calc R 1 1
C C5 1.0100(4) 0.5361(2) 1.06693(13) 0.0470(5) Uani d . 1 1
H H5 1.1268 0.5232 1.1044 0.056 Uiso calc R 1 1
C C6 1.0115(3) 0.47294(17) 0.99517(11) 0.0365(4) Uani d . 1 1
C C7 1.1748(3) 0.37695(18) 0.96411(11) 0.0366(4) Uani d . 1 1
C C8 0.8880(3) 0.41079(18) 0.87031(11) 0.0371(4) Uani d . 1 1
C C9 1.2036(4) 0.2499(2) 0.83890(11) 0.0422(5) Uani d . 1 1
H H9 1.3392 0.2152 0.8669 0.051 Uiso calc R 1 1
C C10 1.0378(4) 0.1429(2) 0.81692(13) 0.0500(6) Uani d . 1 1
H H10A 1.1173 0.0621 0.8192 0.060 Uiso calc R 1 1
H H10B 0.9051 0.1408 0.8527 0.060 Uiso calc R 1 1
C C11 0.9611(4) 0.1714(2) 0.73468(13) 0.0449(5) Uani d . 1 1
C C12 1.2804(4) 0.2984(2) 0.75729(11) 0.0524(6) Uani d . 1 1
H H12A 1.2911 0.3898 0.7575 0.063 Uiso calc R 1 1
H H12B 1.4318 0.2639 0.7432 0.063 Uiso calc R 1 1
N N1 1.0948(3) 0.34698(16) 0.88763(9) 0.0351(4) Uani d . 1 1
O O1 1.3448(3) 0.33039(14) 0.99497(8) 0.0510(4) Uani d . 1 1
O O2 0.7776(3) 0.39782(15) 0.80953(9) 0.0510(4) Uani d . 1 1
O O3 1.1040(3) 0.25678(15) 0.70162(8) 0.0522(4) Uani d . 1 1
O O4 0.8005(3) 0.12687(16) 0.69809(11) 0.0653(5) Uani d . 1 1

loop_
_atom_site_aniso_label
_atom_site_aniso_U_11
_atom_site_aniso_U_22
_atom_site_aniso_U_33
_atom_site_aniso_U_12
_atom_site_aniso_U_13
_atom_site_aniso_U_23
C1 0.0359(10) 0.0372(10) 0.0356(10) -0.0026(9) 0.0013(9) 0.0020(8)
C2 0.0405(11) 0.0454(11) 0.0476(12) 0.0047(9) 0.0003(10) 0.0038(10)
C3 0.0514(12) 0.0423(11) 0.0543(13) 0.0063(11) 0.0120(11) -0.0014(10)
C4 0.0613(13) 0.0461(11) 0.0429(12) 0.0036(11) 0.0050(11) -0.0071(10)
C5 0.0543(12) 0.0460(12) 0.0406(12) 0.0020(10) -0.0040(10) -0.0038(9)
C6 0.0408(9) 0.0344(10) 0.0342(10) -0.0010(8) 0.0003(9) 0.0027(8)
C7 0.0396(10) 0.0371(10) 0.0332(10) -0.0022(9) -0.0040(9) 0.0023(8)
C8 0.0360(9) 0.0384(10) 0.0369(10) -0.0005(8) -0.0034(9) 0.0024(8)
C9 0.0442(10) 0.0453(11) 0.0371(11) 0.0112(10) -0.0067(9) -0.0038(9)
C10 0.0698(14) 0.0366(11) 0.0436(12) 0.0036(11) -0.0023(11) -0.0004(9)
C11 0.0484(13) 0.0404(11) 0.0460(12) 0.0097(10) -0.0052(10) -0.0094(10)
C12 0.0452(12) 0.0686(16) 0.0435(12) -0.0027(12) 0.0070(10) -0.0075(11)
N1 0.0370(8) 0.0379(9) 0.0306(8) 0.0039(7) -0.0028(7) -0.0008(7)
O1 0.0515(8) 0.0563(9) 0.0452(8) 0.0123(8) -0.0160(8) -0.0030(7)
O2 0.0479(8) 0.0621(10) 0.0430(8) 0.0088(8) -0.0144(7) -0.0063(7)
O3 0.0560(8) 0.0674(10) 0.0331(8) 0.0037(9) -0.0010(7) 0.0007(8)
O4 0.0620(9) 0.0601(10) 0.0737(11) 0.0063(9) -0.0234(10) -0.0173(9)

loop_
_atom_type_symbol
_atom_type_description
_atom_type_scat_dispersion_real
_atom_type_scat_dispersion_imag
_atom_type_scat_source
C C 0.0033 0.0016 'International Tables Vol C Tables 4.2.6.8 and 6.1.1.4'
H H 0.0000 0.0000 'International Tables Vol C Tables 4.2.6.8 and 6.1.1.4'
N N 0.0061 0.0033 'International Tables Vol C Tables 4.2.6.8 and 6.1.1.4'
O O 0.0106 0.0060 'International Tables Vol C Tables 4.2.6.8 and 6.1.1.4'

loop_
_geom_angle_atom_site_label_1
_geom_angle_atom_site_label_2
_geom_angle_atom_site_label_3
_geom_angle
C2 C1 C6 121.98(18)
C2 C1 C8 130.15(18)
C6 C1 C8 107.87(16)
C1 C2 C3 117.1(2)
C1 C2 H2 121.5
C3 C2 H2 121.5
C4 C3 C2 121.0(2)
C4 C3 H3 119.5
C2 C3 H3 119.5
C3 C4 C5 121.5(2)
C3 C4 H4 119.3
C5 C4 H4 119.3
C6 C5 C4 117.4(2)
C6 C5 H5 121.3
C4 C5 H5 121.3
C1 C6 C5 121.05(19)
C1 C6 C7 108.61(16)
C5 C6 C7 130.32(19)
O1 C7 N1 124.45(19)
O1 C7 C6 129.62(19)
N1 C7 C6 105.93(15)
O2 C8 N1 124.41(18)
O2 C8 C1 129.20(18)
N1 C8 C1 106.39(16)
N1 C9 C10 113.28(16)
N1 C9 C12 113.13(18)
C10 C9 C12 102.07(17)
N1 C9 H9 109.4
C10 C9 H9 109.4
C12 C9 H9 109.4
C11 C10 C9 105.11(18)
C11 C10 H10A 110.7
C9 C10 H10A 110.7
C11 C10 H10B 110.7
C9 C10 H10B 110.7
H10A C10 H10B 108.8
O4 C11 O3 121.1(2)
O4 C11 C10 128.7(2)
O3 C11 C10 110.14(18)
O3 C12 C9 106.29(18)
O3 C12 H12A 110.5
C9 C12 H12A 110.5
O3 C12 H12B 110.5
C9 C12 H12B 110.5
H12A C12 H12B 108.7
C8 N1 C7 111.08(16)
C8 N1 C9 125.97(16)
C7 N1 C9 122.54(16)
C11 O3 C12 111.18(16)

loop_
_geom_bond_atom_site_label_1
_geom_bond_atom_site_label_2
_geom_bond_distance
C1 C2 1.378(3)
C1 C6 1.381(3)
C1 C8 1.482(3)
C2 C3 1.392(3)
C2 H2 0.9300
C3 C4 1.383(3)
C3 H3 0.9300
C4 C5 1.384(3)
C4 H4 0.9300
C5 C6 1.382(3)
C5 H5 0.9300
C6 C7 1.476(3)
C7 O1 1.208(2)
C7 N1 1.404(2)
C8 O2 1.211(2)
C8 N1 1.394(2)
C9 N1 1.455(2)
C9 C10 1.523(3)
C9 C12 1.532(3)
C9 H9 0.9800
C10 C11 1.484(3)
C10 H10A 0.9700
C10 H10B 0.9700
C11 O4 1.203(2)
C11 O3 1.340(3)
C12 O3 1.446(3)
C12 H12A 0.9700
C12 H12B 0.9700

loop_
_geom_torsion_atom_site_label_1
_geom_torsion_atom_site_label_2
_geom_torsion_atom_site_label_3
_geom_torsion_atom_site_label_4
_geom_torsion
C6 C1 C2 C3 -0.3(3)
C8 C1 C2 C3 178.4(2)
C1 C2 C3 C4 0.4(3)
C2 C3 C4 C5 0.0(3)
C3 C4 C5 C6 -0.4(3)
C2 C1 C6 C5 -0.2(3)
C8 C1 C6 C5 -179.17(18)
C2 C1 C6 C7 178.63(17)
C8 C1 C6 C7 -0.3(2)
C4 C5 C6 C1 0.6(3)
C4 C5 C6 C7 -177.97(19)
C1 C6 C7 O1 -177.9(2)
C5 C6 C7 O1 0.8(4)
C1 C6 C7 N1 2.3(2)
C5 C6 C7 N1 -179.1(2)
C2 C1 C8 O2 -0.4(4)
C6 C1 C8 O2 178.5(2)
C2 C1 C8 N1 179.41(19)
C6 C1 C8 N1 -1.7(2)
N1 C9 C10 C11 100.02(19)
C12 C9 C10 C11 -21.9(2)
C9 C10 C11 O4 -165.3(2)
C9 C10 C11 O3 16.2(2)
N1 C9 C12 O3 -101.25(19)
C10 C9 C12 O3 20.8(2)
O2 C8 N1 C7 -176.92(19)
C1 C8 N1 C7 3.3(2)
O2 C8 N1 C9 -4.1(3)
C1 C8 N1 C9 176.10(18)
O1 C7 N1 C8 176.68(18)
C6 C7 N1 C8 -3.45(19)
O1 C7 N1 C9 3.6(3)
C6 C7 N1 C9 -176.58(16)
C10 C9 N1 C8 -52.5(3)
C12 C9 N1 C8 63.0(2)
C10 C9 N1 C7 119.54(18)
C12 C9 N1 C7 -124.9(2)
O4 C11 O3 C12 178.82(19)
C10 C11 O3 C12 -2.6(2)
C9 C12 O3 C11 -12.1(2)

loop_
_cod_related_entry_id
_cod_related_entry_database
_cod_related_entry_code
1 ChemSpider 30657345
